data_4501799
loop_
_publ_author_name
'Kavuru, Padmini'
'Aboarayes, Dalia'
'Arora, Kapildev K.'
'Clarke, Heather D.'
'Kennedy, Alyssa'
'Marshall, Lissette'
'Ong, Tien Teng'
'Perman, Jason'
'Pujari, Twarita'
'Wojtas, \/Lukasz'
'Zaworotko, Michael J.'

_publ_section_title
;
 Hierarchy of Supramolecular Synthons: Persistent Hydrogen Bonds Between
 Carboxylates and Weakly Acidic Hydroxyl Moieties in Cocrystals of
 Zwitterions
;
_journal_coden_ASTM CGDEFU
_journal_issue 8
_journal_name_full 'Crystal Growth & Design'
_journal_page_first 3568
_journal_page_last 3584
_journal_paper_doi 10.1021/cg100484a
_journal_volume 10
_journal_year 2010
_chemical_formula_moiety 'C14 H6 O8, C4 H9 N O2'
_chemical_formula_sum 'C18 H15 N O10'
_chemical_formula_weight 405.31
_space_group_IT_number 15
_symmetry_cell_setting monoclinic
_symmetry_space_group_name_Hall '-C 2yc'
_symmetry_space_group_name_H-M 'C 1 2/c 1'
_atom_sites_solution_hydrogens geom
_atom_sites_solution_primary direct
_atom_sites_solution_secondary difmap
_audit_creation_method SHELXL-97
_cell_angle_alpha 90.00
_cell_angle_beta 107.3330(10)
_cell_angle_gamma 90.00
_cell_formula_units_Z 8
_cell_length_a 20.7781(4)
_cell_length_b 12.4012(2)
_cell_length_c 13.0557(2)
_cell_measurement_temperature 100(2)
_cell_volume 3211.34(10)
_computing_cell_refinement 'SAINT (Bruker, 2002)'
_computing_data_collection 'SMART (Bruker, 2002)'
_computing_data_reduction 'SAINT (Bruker, 2002)'
_computing_publication_material 'SHELXL-97 (Sheldrick, 1997)'
_computing_structure_refinement 'SHELXL-97 (Sheldrick, 1997)'
_computing_structure_solution 'SHELXS-97 (Sheldrick, 1990)'
_diffrn_ambient_temperature 100(2)
_diffrn_measured_fraction_theta_full 0.983
_diffrn_measured_fraction_theta_max 0.983
_diffrn_measurement_device_type 'BRUKER SMART APEX CCD'
_diffrn_measurement_method 'omega scans'
_diffrn_radiation_monochromator graphite
_diffrn_radiation_source 'fine-focus sealed tube'
_diffrn_radiation_type CuK\a
_diffrn_radiation_wavelength 1.54178
_diffrn_reflns_av_R_equivalents 0.0431
_diffrn_reflns_av_sigmaI/netI 0.0295
_diffrn_reflns_limit_h_max 23
_diffrn_reflns_limit_h_min -20
_diffrn_reflns_limit_k_max 14
_diffrn_reflns_limit_k_min -14
_diffrn_reflns_limit_l_max 15
_diffrn_reflns_limit_l_min -15
_diffrn_reflns_number 13456
_diffrn_reflns_theta_full 65.08
_diffrn_reflns_theta_max 65.08
_diffrn_reflns_theta_min 4.20
_exptl_absorpt_coefficient_mu 1.206
_exptl_absorpt_correction_T_max 0.9647
_exptl_absorpt_correction_T_min 0.8122
_exptl_absorpt_correction_type multi-scan
_exptl_absorpt_process_details SADABS
_exptl_crystal_colour colorless
_exptl_crystal_density_diffrn 1.677
_exptl_crystal_density_method 'not measured'
_exptl_crystal_description parallelepiped
_exptl_crystal_F_000 1680
_exptl_crystal_size_max 0.18
_exptl_crystal_size_mid 0.03
_exptl_crystal_size_min 0.03
_refine_diff_density_max 0.205
_refine_diff_density_min -0.197
_refine_diff_density_rms 0.044
_refine_ls_extinction_coef 0.00015(4)
_refine_ls_extinction_expression Fc^*^=kFc[1+0.001xFc^2^\l^3^/sin(2\q)]^-1/4^
_refine_ls_extinction_method SHELXL
_refine_ls_goodness_of_fit_ref 1.030
_refine_ls_hydrogen_treatment mixed
_refine_ls_matrix_type full
_refine_ls_number_parameters 285
_refine_ls_number_reflns 2695
_refine_ls_number_restraints 0
_refine_ls_restrained_S_all 1.030
_refine_ls_R_factor_all 0.0352
_refine_ls_R_factor_gt 0.0313
_refine_ls_shift/su_max 0.000
_refine_ls_shift/su_mean 0.000
_refine_ls_structure_factor_coef Fsqd
_refine_ls_weighting_details 'calc w=1/[\s^2^(Fo^2^)+(0.0496P)^2^+2.1156P] where P=(Fo^2^+2Fc^2^)/3'
_refine_ls_weighting_scheme calc
_refine_ls_wR_factor_gt 0.0844
_refine_ls_wR_factor_ref 0.0871
_reflns_number_gt 2407
_reflns_number_total 2695
_reflns_threshold_expression >2sigma(I)
_cod_data_source_file cg100484a_si_008.cif
_cod_data_source_block ELADMG
_cod_depositor_comments
;
The following automatic conversions were performed:

'_symmetry_cell_setting' value 'Monoclinic' changed to 'monoclinic'
according to /home/saulius/struct/CIF-dictionaries/cif_core.dic
dictionary named 'cif_core.dic' version 2.4.2 from
2011-04-26.

'_exptl_absorpt_correction_type' value 'Multi-scan'
changed to 'multi-scan' according to
/home/saulius/struct/CIF-dictionaries/cif_core.dic dictionary named
'cif_core.dic' version 2.4.2 from 2011-04-26.

Automatic conversion script
Id: cif_fix_values 1715 2011-07-08 13:25:40Z adriana 
;
_cod_original_cell_volume 3211.34(9)
_cod_original_sg_symbol_H-M C2/c
_cod_database_code 4501799

loop_
_symmetry_equiv_pos_as_xyz
'x, y, z'
'-x, y, -z+1/2'
'x+1/2, y+1/2, z'
'-x+1/2, y+1/2, -z+1/2'
'-x, -y, -z'
'x, -y, z-1/2'
'-x+1/2, -y+1/2, -z'
'x+1/2, -y+1/2, z-1/2'

loop_
_atom_site_label
_atom_site_type_symbol
_atom_site_fract_x
_atom_site_fract_y
_atom_site_fract_z
_atom_site_U_iso_or_equiv
_atom_site_adp_type
_atom_site_occupancy
_atom_site_symmetry_multiplicity
_atom_site_calc_flag
_atom_site_refinement_flags
C13 C 0.42562(7) 0.66472(12) 0.11703(11) 0.0157(3) Uani 1 1 d .
C11 C 0.51389(7) 0.79420(11) 0.11230(11) 0.0163(3) Uani 1 1 d .
C9 C 0.38185(7) 0.74915(11) 0.11677(11) 0.0158(3) Uani 1 1 d .
C7 C 0.29504(7) 0.62247(12) 0.11802(11) 0.0165(3) Uani 1 1 d .
C12 C 0.49264(7) 0.68774(11) 0.11625(11) 0.0155(3) Uani 1 1 d .
C8 C 0.31643(7) 0.73065(11) 0.11910(11) 0.0155(3) Uani 1 1 d .
C3 C 0.53678(7) 0.60258(11) 0.12064(11) 0.0158(3) Uani 1 1 d .
C2 C 0.60258(7) 0.62074(11) 0.12128(11) 0.0158(3) Uani 1 1 d .
C5 C 0.40435(7) 0.55824(11) 0.11891(11) 0.0156(3) Uani 1 1 d .
C6 C 0.33848(7) 0.53796(11) 0.11862(11) 0.0160(3) Uani 1 1 d .
H6 H 0.3233 0.4657 0.1188 0.019 Uiso 1 1 calc R
C1 C 0.62339(7) 0.72817(12) 0.11585(11) 0.0166(3) Uani 1 1 d .
C4 C 0.45176(7) 0.46972(11) 0.12367(11) 0.0156(3) Uani 1 1 d .
C10 C 0.46664(7) 0.88255(12) 0.11137(11) 0.0167(3) Uani 1 1 d .
C14 C 0.30631(7) 0.08945(11) 0.08066(12) 0.0161(3) Uani 1 1 d .
C16 C 0.40864(8) 0.11980(14) 0.30906(13) 0.0273(4) Uani 1 1 d .
H16A H 0.4052 0.0506 0.2715 0.041 Uiso 1 1 calc R
H16B H 0.4090 0.1072 0.3833 0.041 Uiso 1 1 calc R
H16C H 0.4504 0.1562 0.3087 0.041 Uiso 1 1 calc R
C15 C 0.33988(7) 0.19191(11) 0.13603(12) 0.0178(3) Uani 1 1 d .
H15A H 0.3842 0.2008 0.1231 0.021 Uiso 1 1 calc R
H15B H 0.3116 0.2549 0.1046 0.021 Uiso 1 1 calc R
C17 C 0.35710(8) 0.29899(12) 0.30206(13) 0.0227(3) Uani 1 1 d .
H17A H 0.3964 0.3347 0.2904 0.034 Uiso 1 1 calc R
H17B H 0.3633 0.2932 0.3793 0.034 Uiso 1 1 calc R
H17C H 0.3165 0.3413 0.2683 0.034 Uiso 1 1 calc R
O3 O 0.44006(5) 0.37495(8) 0.12754(8) 0.0196(2) Uani 1 1 d .
O4 O 0.51674(5) 0.49663(8) 0.12479(8) 0.0168(2) Uani 1 1 d .
O8 O 0.40226(5) 0.85520(8) 0.11441(8) 0.0174(2) Uani 1 1 d .
O7 O 0.47804(5) 0.97758(8) 0.10880(9) 0.0227(3) Uani 1 1 d .
O5 O 0.22974(5) 0.60593(8) 0.11636(8) 0.0183(2) Uani 1 1 d .
O1 O 0.64359(5) 0.53559(8) 0.12465(8) 0.0185(2) Uani 1 1 d .
O10 O 0.30199(5) 0.08198(8) -0.01778(8) 0.0195(2) Uani 1 1 d .
O2 O 0.68846(5) 0.73962(8) 0.11499(8) 0.0198(2) Uani 1 1 d .
O6 O 0.27176(5) 0.80794(8) 0.12183(8) 0.0188(2) Uani 1 1 d .
O9 O 0.28477(5) 0.02313(8) 0.13407(8) 0.0199(2) Uani 1 1 d .
N1 N 0.34971(6) 0.18893(10) 0.25368(10) 0.0177(3) Uani 1 1 d .
C18 C 0.57991(7) 0.81388(12) 0.11115(11) 0.0175(3) Uani 1 1 d .
H18 H 0.5949 0.8857 0.1072 0.021 Uiso 1 1 calc R
H3 H 0.2177(11) 0.5382(19) 0.0859(18) 0.048(6) Uiso 1 1 d .
H4 H 0.2864(11) 0.8738(19) 0.1219(18) 0.047(6) Uiso 1 1 d .
H1 H 0.6806(12) 0.5572(17) 0.1239(17) 0.036(6) Uiso 1 1 d .
H2 H 0.6925(11) 0.8099(18) 0.0862(19) 0.048(6) Uiso 1 1 d .
H5 H 0.3124(10) 0.1589(15) 0.2657(14) 0.025(5) Uiso 1 1 d .

loop_
_atom_site_aniso_label
_atom_site_aniso_U_11
_atom_site_aniso_U_22
_atom_site_aniso_U_33
_atom_site_aniso_U_23
_atom_site_aniso_U_13
_atom_site_aniso_U_12
C13 0.0177(7) 0.0178(7) 0.0099(7) 0.0000(5) 0.0016(5) -0.0019(5)
C11 0.0184(7) 0.0167(7) 0.0118(7) 0.0007(5) 0.0013(5) -0.0012(5)
C9 0.0195(7) 0.0136(7) 0.0123(7) -0.0006(5) 0.0017(5) -0.0030(5)
C7 0.0174(7) 0.0195(7) 0.0113(7) -0.0010(6) 0.0024(5) -0.0029(5)
C12 0.0169(7) 0.0179(7) 0.0101(7) -0.0003(5) 0.0015(5) -0.0016(5)
C8 0.0178(7) 0.0164(7) 0.0107(7) 0.0000(5) 0.0018(5) 0.0006(6)
C3 0.0198(8) 0.0147(7) 0.0111(7) -0.0001(5) 0.0019(5) -0.0030(5)
C2 0.0176(7) 0.0181(7) 0.0106(7) -0.0003(5) 0.0025(5) 0.0009(6)
C5 0.0189(7) 0.0159(7) 0.0104(7) -0.0002(5) 0.0019(5) -0.0014(6)
C6 0.0195(8) 0.0146(7) 0.0128(7) -0.0002(5) 0.0030(5) -0.0033(5)
C1 0.0161(7) 0.0210(8) 0.0119(7) -0.0003(6) 0.0028(5) -0.0029(6)
C4 0.0176(7) 0.0172(8) 0.0109(7) -0.0012(5) 0.0027(5) -0.0036(5)
C10 0.0156(7) 0.0181(8) 0.0142(7) -0.0002(6) 0.0014(5) -0.0031(5)
C14 0.0115(7) 0.0148(7) 0.0212(8) -0.0004(6) 0.0036(5) 0.0011(5)
C16 0.0232(8) 0.0290(9) 0.0251(9) 0.0015(7) 0.0000(6) 0.0057(6)
C15 0.0184(7) 0.0164(7) 0.0187(8) 0.0001(6) 0.0054(6) -0.0023(5)
C17 0.0282(8) 0.0189(8) 0.0219(8) -0.0055(6) 0.0088(6) -0.0048(6)
O3 0.0218(6) 0.0137(5) 0.0235(6) -0.0007(4) 0.0071(4) -0.0025(4)
O4 0.0175(5) 0.0130(5) 0.0193(5) 0.0005(4) 0.0048(4) -0.0020(4)
O8 0.0159(5) 0.0128(5) 0.0225(6) 0.0009(4) 0.0044(4) -0.0023(4)
O7 0.0199(6) 0.0146(6) 0.0332(7) 0.0000(4) 0.0073(4) -0.0032(4)
O5 0.0159(5) 0.0170(6) 0.0226(6) -0.0034(4) 0.0068(4) -0.0031(4)
O1 0.0164(6) 0.0167(5) 0.0229(6) 0.0000(4) 0.0064(4) -0.0003(4)
O10 0.0208(5) 0.0174(5) 0.0200(6) -0.0022(4) 0.0056(4) -0.0047(4)
O2 0.0156(5) 0.0190(6) 0.0254(6) 0.0019(4) 0.0069(4) -0.0019(4)
O6 0.0176(5) 0.0138(5) 0.0248(6) -0.0006(4) 0.0060(4) -0.0008(4)
O9 0.0215(6) 0.0145(5) 0.0253(6) 0.0003(4) 0.0092(4) -0.0024(4)
N1 0.0170(7) 0.0164(6) 0.0193(7) 0.0003(5) 0.0050(5) -0.0009(5)
C18 0.0202(8) 0.0152(7) 0.0160(7) 0.0009(6) 0.0038(6) -0.0033(6)

loop_
_atom_type_symbol
_atom_type_description
_atom_type_scat_dispersion_real
_atom_type_scat_dispersion_imag
_atom_type_scat_source
C C 0.0181 0.0091 'International Tables Vol C Tables 4.2.6.8 and 6.1.1.4'
H H 0.0000 0.0000 'International Tables Vol C Tables 4.2.6.8 and 6.1.1.4'
N N 0.0311 0.0180 'International Tables Vol C Tables 4.2.6.8 and 6.1.1.4'
O O 0.0492 0.0322 'International Tables Vol C Tables 4.2.6.8 and 6.1.1.4'

loop_
_geom_angle_atom_site_label_1
_geom_angle_atom_site_label_2
_geom_angle_atom_site_label_3
_geom_angle
C9 C13 C5 120.26(13)
C9 C13 C12 119.38(13)
C5 C13 C12 120.36(14)
C18 C11 C12 119.15(13)
C18 C11 C10 121.69(13)
C12 C11 C10 119.15(13)
O8 C9 C13 120.82(13)
O8 C9 C8 117.76(12)
C13 C9 C8 121.42(13)
O5 C7 C6 122.03(13)
O5 C7 C8 116.81(13)
C6 C7 C8 121.16(13)
C3 C12 C11 120.51(13)
C3 C12 C13 118.84(13)
C11 C12 C13 120.65(13)
O6 C8 C9 124.91(13)
O6 C8 C7 117.43(13)
C9 C8 C7 117.67(13)
C2 C3 O4 117.56(13)
C2 C3 C12 121.06(13)
O4 C3 C12 121.38(13)
O1 C2 C3 119.09(13)
O1 C2 C1 122.77(13)
C3 C2 C1 118.12(13)
C6 C5 C13 119.21(13)
C6 C5 C4 120.93(13)
C13 C5 C4 119.85(13)
C7 C6 C5 120.25(13)
C7 C6 H6 119.9
C5 C6 H6 119.9
O2 C1 C18 123.75(13)
O2 C1 C2 114.77(13)
C18 C1 C2 121.48(13)
O3 C4 O4 116.27(13)
O3 C4 C5 126.29(13)
O4 C4 C5 117.45(12)
O7 C10 O8 115.96(13)
O7 C10 C11 126.42(13)
O8 C10 C11 117.62(12)
O9 C14 O10 126.33(13)
O9 C14 C15 118.38(13)
O10 C14 C15 115.27(12)
N1 C16 H16A 109.5
N1 C16 H16B 109.5
H16A C16 H16B 109.5
N1 C16 H16C 109.5
H16A C16 H16C 109.5
H16B C16 H16C 109.5
N1 C15 C14 111.81(12)
N1 C15 H15A 109.3
C14 C15 H15A 109.3
N1 C15 H15B 109.3
C14 C15 H15B 109.3
H15A C15 H15B 107.9
N1 C17 H17A 109.5
N1 C17 H17B 109.5
H17A C17 H17B 109.5
N1 C17 H17C 109.5
H17A C17 H17C 109.5
H17B C17 H17C 109.5
C3 O4 C4 122.10(11)
C9 O8 C10 122.35(11)
C7 O5 H3 106.3(14)
C2 O1 H1 109.3(14)
C1 O2 H2 107.5(13)
C8 O6 H4 115.2(15)
C15 N1 C17 112.28(11)
C15 N1 C16 110.76(12)
C17 N1 C16 110.73(12)
C15 N1 H5 108.9(11)
C17 N1 H5 106.6(11)
C16 N1 H5 107.4(11)
C1 C18 C11 119.67(13)
C1 C18 H18 120.2
C11 C18 H18 120.2

loop_
_geom_bond_atom_site_label_1
_geom_bond_atom_site_label_2
_geom_bond_distance
C13 C9 1.386(2)
C13 C5 1.395(2)
C13 C12 1.424(2)
C11 C18 1.398(2)
C11 C12 1.398(2)
C11 C10 1.469(2)
C9 O8 1.3849(17)
C9 C8 1.388(2)
C7 O5 1.3661(18)
C7 C6 1.382(2)
C7 C8 1.412(2)
C12 C3 1.389(2)
C8 O6 1.3421(17)
C3 C2 1.383(2)
C3 O4 1.3842(17)
C2 O1 1.3494(18)
C2 C1 1.409(2)
C5 C6 1.390(2)
C5 C4 1.464(2)
C6 H6 0.9500
C1 O2 1.3628(18)
C1 C18 1.384(2)
C4 O3 1.2043(17)
C4 O4 1.3866(18)
C10 O7 1.2044(18)
C10 O8 1.3922(18)
C14 O9 1.2445(18)
C14 O10 1.2647(18)
C14 C15 1.5242(19)
C16 N1 1.4932(19)
C16 H16A 0.9800
C16 H16B 0.9800
C16 H16C 0.9800
C15 N1 1.4885(19)
C15 H15A 0.9900
C15 H15B 0.9900
C17 N1 1.4924(19)
C17 H17A 0.9800
C17 H17B 0.9800
C17 H17C 0.9800
O5 H3 0.93(2)
O1 H1 0.82(2)
O2 H2 0.96(2)
O6 H4 0.87(2)
N1 H5 0.92(2)
C18 H18 0.9500

loop_
_geom_hbond_atom_site_label_D
_geom_hbond_atom_site_label_H
_geom_hbond_atom_site_label_A
_geom_hbond_distance_DH
_geom_hbond_distance_HA
_geom_hbond_distance_DA
_geom_hbond_angle_DHA
_geom_hbond_site_symmetry_A
O5 H3 O10 0.93(2) 1.72(2) 2.6487(14) 174(2) 7
O6 H4 O9 0.87(2) 1.86(2) 2.6823(14) 157(2) 1_565
O1 H1 O9 0.82(2) 2.17(2) 2.9034(15) 149.4(19) 3
O1 H1 O2 0.82(2) 2.27(2) 2.7124(15) 114.1(17) .
O2 H2 O10 0.96(2) 1.63(2) 2.5874(14) 170(2) 5_665
N1 H5 O5 0.92(2) 2.09(2) 2.8865(16) 144.7(15) 4_545

loop_
_geom_torsion_atom_site_label_1
_geom_torsion_atom_site_label_2
_geom_torsion_atom_site_label_3
_geom_torsion_atom_site_label_4
_geom_torsion
C5 C13 C9 O8 -179.70(12)
C12 C13 C9 O8 0.8(2)
C5 C13 C9 C8 0.4(2)
C12 C13 C9 C8 -179.04(12)
C18 C11 C12 C3 1.0(2)
C10 C11 C12 C3 -177.96(12)
C18 C11 C12 C13 -179.71(13)
C10 C11 C12 C13 1.4(2)
C9 C13 C12 C3 177.58(12)
C5 C13 C12 C3 -1.9(2)
C9 C13 C12 C11 -1.7(2)
C5 C13 C12 C11 178.78(13)
O8 C9 C8 O6 -1.7(2)
C13 C9 C8 O6 178.18(12)
O8 C9 C8 C7 178.01(11)
C13 C9 C8 C7 -2.1(2)
O5 C7 C8 O6 2.05(18)
C6 C7 C8 O6 -177.96(12)
O5 C7 C8 C9 -177.67(12)
C6 C7 C8 C9 2.3(2)
C11 C12 C3 C2 0.0(2)
C13 C12 C3 C2 -179.29(13)
C11 C12 C3 O4 179.88(12)
C13 C12 C3 O4 0.6(2)
O4 C3 C2 O1 0.72(19)
C12 C3 C2 O1 -179.42(12)
O4 C3 C2 C1 179.29(11)
C12 C3 C2 C1 -0.9(2)
C9 C13 C5 C6 1.1(2)
C12 C13 C5 C6 -179.40(12)
C9 C13 C5 C4 -177.47(12)
C12 C13 C5 C4 2.0(2)
O5 C7 C6 C5 179.17(12)
C8 C7 C6 C5 -0.8(2)
C13 C5 C6 C7 -0.9(2)
C4 C5 C6 C7 177.65(12)
O1 C2 C1 O2 -0.41(19)
C3 C2 C1 O2 -178.93(12)
O1 C2 C1 C18 179.19(12)
C3 C2 C1 C18 0.7(2)
C6 C5 C4 O3 0.1(2)
C13 C5 C4 O3 178.64(13)
C6 C5 C4 O4 -179.35(12)
C13 C5 C4 O4 -0.78(19)
C18 C11 C10 O7 0.6(2)
C12 C11 C10 O7 179.50(14)
C18 C11 C10 O8 -178.97(12)
C12 C11 C10 O8 -0.06(19)
O9 C14 C15 N1 7.71(18)
O10 C14 C15 N1 -173.76(11)
C2 C3 O4 C4 -179.47(12)
C12 C3 O4 C4 0.68(19)
O3 C4 O4 C3 179.96(12)
C5 C4 O4 C3 -0.57(18)
C13 C9 O8 C10 0.51(19)
C8 C9 O8 C10 -179.64(12)
O7 C10 O8 C9 179.51(12)
C11 C10 O8 C9 -0.88(18)
C14 C15 N1 C17 -158.09(12)
C14 C15 N1 C16 77.54(15)
O2 C1 C18 C11 179.89(13)
C2 C1 C18 C11 0.3(2)
C12 C11 C18 C1 -1.1(2)
C10 C11 C18 C1 177.77(13)
